data_1569571
loop_
_publ_author_name
'Sun, Jiyu'
'Decato, Daniel A.'
'Bryantsev, Vyacheslav S.'
'John, Eric A.'
'Berryman, Orion B.'

_publ_section_title
;
 The interplay between hydrogen and halogen bonding: substituent effects
 and their role in the hydrogen bond enhanced halogen bond.
;
_journal_issue 33
_journal_name_full 'Chemical science'
_journal_page_first 8924
_journal_page_last 8935
_journal_paper_doi 10.1039/d3sc02348f
_journal_volume 14
_journal_year 2023
_chemical_formula_moiety 'C25 H16 F3 I2 N, C16 H36 N, Cl'
_chemical_formula_sum 'C41 H52 Cl F3 I2 N2'
_chemical_formula_weight 919.09
_space_group_crystal_system triclinic
_space_group_IT_number 2
_space_group_name_Hall '-P 1'
_space_group_name_H-M_alt 'P -1'
_atom_sites_solution_hydrogens mixed
_atom_sites_solution_primary dual
_audit_creation_date 2020-10-13
_audit_creation_method
;
Olex2 1.2
(compiled 2018.05.29 svn.r3508 for OlexSys, GUI svn.r5506)
;
_audit_update_record
;
2023-01-30 deposited with the CCDC.	2023-07-20 downloaded from the CCDC.
;
_cell_angle_alpha 107.965(2)
_cell_angle_beta 108.3600(10)
_cell_angle_gamma 93.925(2)
_cell_formula_units_Z 2
_cell_length_a 12.2702(5)
_cell_length_b 13.0397(5)
_cell_length_c 14.4541(6)
_cell_measurement_reflns_used 9515
_cell_measurement_temperature 100
_cell_measurement_theta_max 35.683
_cell_measurement_theta_min 2.655
_cell_volume 2052.49(15)
_computing_cell_refinement 'SAINT V8.38A (BRUKER-AXS, 2016)'
_computing_data_collection 'APEX3 (Bruker-AXS, 2016)'
_computing_data_reduction 'SAINT V8.38A (BRUKER-AXS, 2016)'
_computing_molecular_graphics 'Olex2 (Dolomanov et al., 2009)'
_computing_publication_material 'Olex2 (Dolomanov et al., 2009)'
_computing_structure_refinement 'ShelXL (Sheldrick, 2015)'
_computing_structure_solution 'ShelXT (Sheldrick, 2015)'
_diffrn_ambient_temperature 100
_diffrn_detector 'Bruker Photon-100 area detector'
_diffrn_detector_area_resol_mean 10.5
_diffrn_detector_type 'CMOS area detector'
_diffrn_measured_fraction_theta_full 0.997
_diffrn_measured_fraction_theta_max 0.997
_diffrn_measurement_device 'Fixed Chi Three-Circle Diffractometer'
_diffrn_measurement_device_type 'Bruker D8 VENTURE Duo'
_diffrn_measurement_method '\w and \f scans'
_diffrn_radiation_monochromator 'TRIUMPH graphite'
_diffrn_radiation_probe x-ray
_diffrn_radiation_type MoK\a
_diffrn_radiation_wavelength 0.71073
_diffrn_reflns_av_R_equivalents 0.0233
_diffrn_reflns_av_unetI/netI 0.0093
_diffrn_reflns_Laue_measured_fraction_full 0.997
_diffrn_reflns_Laue_measured_fraction_max 0.997
_diffrn_reflns_limit_h_max 15
_diffrn_reflns_limit_h_min -15
_diffrn_reflns_limit_k_max 16
_diffrn_reflns_limit_k_min -16
_diffrn_reflns_limit_l_max 18
_diffrn_reflns_limit_l_min -18
_diffrn_reflns_number 119487
_diffrn_reflns_point_group_measured_fraction_full 0.997
_diffrn_reflns_point_group_measured_fraction_max 0.997
_diffrn_reflns_theta_full 25.242
_diffrn_reflns_theta_max 27.483
_diffrn_reflns_theta_min 2.654
_diffrn_source 'sealed tube'
_diffrn_source_type fine-focus
_diffrn_standards_number 0
_exptl_absorpt_coefficient_mu 1.641
_exptl_absorpt_correction_T_max 0.7470
_exptl_absorpt_correction_T_min 0.5589
_exptl_absorpt_correction_type multi-scan
_exptl_absorpt_process_details
'SADABS-2016/2 (Bruker,2016/2) was used for absorption correction. wR2(int) was 0.0735 before and 0.0444 after correction. The Ratio of minimum to maximum transmission is 0.7482. The \l/2 correction factor is Not present.'
_exptl_crystal_colour colourless
_exptl_crystal_density_diffrn 1.487
_exptl_crystal_description prisim
_exptl_crystal_F_000 924
_exptl_crystal_size_max 0.81
_exptl_crystal_size_mid 0.21
_exptl_crystal_size_min 0.11
_refine_diff_density_max 1.374
_refine_diff_density_min -0.508
_refine_diff_density_rms 0.084
_refine_ls_extinction_method none
_refine_ls_goodness_of_fit_ref 1.152
_refine_ls_hydrogen_treatment mixed
_refine_ls_matrix_type full
_refine_ls_number_parameters 524
_refine_ls_number_reflns 9379
_refine_ls_number_restraints 97
_refine_ls_restrained_S_all 1.156
_refine_ls_R_factor_all 0.0287
_refine_ls_R_factor_gt 0.0232
_refine_ls_shift/su_max 0.002
_refine_ls_shift/su_mean 0.000
_refine_ls_structure_factor_coef Fsqd
_refine_ls_weighting_details 'w=1/[\s^2^(Fo^2^)+(0.0206P)^2^+3.2063P] where P=(Fo^2^+2Fc^2^)/3'
_refine_ls_weighting_scheme calc
_refine_ls_wR_factor_gt 0.0532
_refine_ls_wR_factor_ref 0.0590
_reflns_Friedel_coverage 0.000
_reflns_number_gt 8469
_reflns_number_total 9379
_reflns_threshold_expression 'I > 2\s(I)'
_cod_data_source_file d3sc02348f2.cif
_cod_data_source_block umt_ob196
_cod_depositor_comments
;
The following automatic conversions were performed:

data item '_diffrn_radiation_probe' value 'X-ray' was changed to
'x-ray' in accordance with the
/home/data/users/saulius/crontab/automatic-downloads/rss-feeds/RSC/lib/dictionaries/cif_core.dic
dictionary named 'cif_core.dic' version 2.4.2 last updated on
2011-04-26.

Automatic conversion script
Id: cif_fix_values 8170 2020-07-09 18:12:32Z antanas 

 Adding full bibliography for 1569562--1569572.cif.
;
_cod_database_code 1569571
_shelx_shelxl_version_number 2018/3
_shelx_space_group_comment
;
The symmetry employed for this shelxl refinement is uniquely defined
by the following loop, which should always be used as a source of
symmetry information in preference to the above space-group names.
They are only intended as comments.
;
_shelx_estimated_absorpt_t_max 0.840
_shelx_estimated_absorpt_t_min 0.350
_olex2_refinement_description
;
1. Fixed Uiso
 At 1.2 times of:
  All C(H) groups, All C(H,H) groups, All C(H,H,H,H) groups
 At 1.5 times of:
  All C(H,H,H) groups
2. Restrained distances
 F3A-C24 \\sim F2-C24 \\sim F2AA-C24 \\sim F2A-C24 \\sim F3-C24 \\sim F0AA-C24
\\sim F1A-C24 \\sim F1-C24
 \\sim F1AA-C24
 with sigma of 0.02
3. Uiso/Uaniso restraints and constraints
C29 \\sim C29A: within 2A with sigma of 0.04 and sigma for terminal atoms of
0.08
4. Rigid body (RIGU) restrains
 F1, F2, F3, C24, F1A, F2A, F3A, F0AA, F1AA, F2AA
 with sigma for 1-2 distances of 0.004 and sigma for 1-3 distances of 0.004
5. Others
 1*[Sof(F1A)+Sof(F2A)+Sof(F3A)]+1*[Sof(F1)+Sof(F2)+Sof(F3)]+1*[Sof(F0AA)+
 Sof(F1AA)+Sof(F2AA)]=1 with esd of 0.0001
 Sof(F1A)=Sof(F2A)=Sof(F3A)=FVAR(1)
 Sof(F1)=Sof(F2)=Sof(F3)=FVAR(2)
 Sof(F0AA)=Sof(F1AA)=Sof(F2AA)=FVAR(3)
 Sof(H28C)=Sof(H28D)=Sof(C29A)=Sof(H29D)=Sof(H29E)=Sof(H29F)=1-FVAR(4)
 Sof(H28A)=Sof(H28B)=Sof(C29)=Sof(H29A)=Sof(H29B)=Sof(H29C)=FVAR(4)
6.a Secondary CH2 refined with riding coordinates:
 C26(H26A,H26B), C27(H27A,H27B), C28(H28A,H28B), C28(H28C,H28D), C30(H30A,
 H30B), C31(H31A,H31B), C32(H32A,H32B), C34(H34A,H34B), C35(H35A,H35B),
 C36(H36A,H36B), C38(H38A,H38B), C39(H39A,H39B), C40(H40A,H40B)
6.b Aromatic/amide H refined with riding coordinates:
 C2(H2), C3(H3), C5(H5), C11(H11), C13(H13), C19(H19), C20(H20), C22(H22)
6.c Idealised Me refined as rotating group:
 C23(H23A,H23B,H23C), C25(H25A,H25B,H25C), C29(H29A,H29B,H29C), C33(H33A,H33B,
 H33C), C37(H37A,H37B,H37C), C41(H41A,H41B,H41C), C29A(H29D,H29E,H29F)
;
_olex2_submission_special_instructions 'No special instructions were received'

loop_
_space_group_symop_operation_xyz
'x, y, z'
'-x, -y, -z'

loop_
_atom_site_label
_atom_site_type_symbol
_atom_site_fract_x
_atom_site_fract_y
_atom_site_fract_z
_atom_site_U_iso_or_equiv
_atom_site_adp_type
_atom_site_occupancy
_atom_site_site_symmetry_order
_atom_site_calc_flag
_atom_site_refinement_flags_posn
_atom_site_refinement_flags_adp
_atom_site_refinement_flags_occupancy
_atom_site_disorder_assembly
_atom_site_disorder_group
I1 I 0.82898(2) 0.89546(2) 0.18204(2) 0.01887(4) Uani 1 1 d . . . . .
I2 I 0.76514(2) 1.35122(2) 0.26660(2) 0.01973(4) Uani 1 1 d . . . . .
F1 F 1.5605(11) 1.3139(11) 0.4849(10) 0.059(3) Uani 0.437(3) 1 d D U P A 1
F2 F 1.5244(19) 1.4403(8) 0.5944(13) 0.047(3) Uani 0.437(3) 1 d D U P A 1
F3 F 1.529(2) 1.2821(13) 0.6088(12) 0.064(5) Uani 0.437(3) 1 d D U P A 1
N1 N 1.00881(16) 1.19303(16) 0.30784(15) 0.0189(4) Uani 1 1 d . . . . .
H1A H 0.968(3) 1.238(3) 0.308(2) 0.030(8) Uiso 1 1 d . . . . .
H1B H 0.981(2) 1.131(2) 0.290(2) 0.018(6) Uiso 1 1 d . . . . .
C1 C 0.94447(19) 0.78372(17) 0.18972(16) 0.0185(4) Uani 1 1 d . . . . .
C2 C 0.9029(2) 0.67101(18) 0.14249(18) 0.0229(4) Uani 1 1 d . . . . .
H2 H 0.821567 0.644100 0.106431 0.027 Uiso 1 1 calc R . . . .
C3 C 0.9798(2) 0.59806(18) 0.14792(18) 0.0243(5) Uani 1 1 d . . . . .
H3 H 0.950394 0.521531 0.114588 0.029 Uiso 1 1 calc R . . . .
C4 C 1.0997(2) 0.63523(18) 0.20165(18) 0.0216(4) Uani 1 1 d . . . . .
C5 C 1.14035(19) 0.74774(17) 0.24995(16) 0.0181(4) Uani 1 1 d . . . . .
H5 H 1.221426 0.774172 0.288008 0.022 Uiso 1 1 calc R . . . .
C6 C 1.06405(18) 0.82334(16) 0.24374(15) 0.0162(4) Uani 1 1 d . . . . .
C7 C 1.11043(18) 0.93857(17) 0.29195(16) 0.0162(4) Uani 1 1 d . . . . .
C8 C 1.15173(17) 1.03498(17) 0.33121(16) 0.0157(4) Uani 1 1 d . . . . .
C9 C 1.19901(18) 1.14996(16) 0.37651(16) 0.0155(4) Uani 1 1 d . . . . .
C10 C 1.12400(18) 1.22665(16) 0.36235(15) 0.0155(4) Uani 1 1 d . . . . .
C11 C 1.31755(18) 1.18655(17) 0.43573(17) 0.0194(4) Uani 1 1 d . . . . .
H11 H 1.366530 1.134778 0.446482 0.023 Uiso 1 1 calc R . . . .
C12 C 1.36483(18) 1.29784(18) 0.47920(18) 0.0216(4) Uani 1 1 d . . . . .
C13 C 1.29344(18) 1.37396(17) 0.46410(17) 0.0206(4) Uani 1 1 d . . . . .
H13 H 1.326285 1.449942 0.493113 0.025 Uiso 1 1 calc R . . . .
C14 C 1.17449(18) 1.34015(16) 0.40699(16) 0.0168(4) Uani 1 1 d . . . . .
C15 C 1.10000(19) 1.41881(17) 0.39546(16) 0.0182(4) Uani 1 1 d . . . . .
C16 C 1.03383(18) 1.48129(17) 0.38589(16) 0.0177(4) Uani 1 1 d . . . . .
C17 C 0.95481(18) 1.55645(17) 0.37569(16) 0.0166(4) Uani 1 1 d . . . . .
C18 C 0.83402(18) 1.51951(17) 0.32349(16) 0.0181(4) Uani 1 1 d . . . . .
C19 C 0.76041(19) 1.59457(18) 0.31323(17) 0.0212(4) Uani 1 1 d . . . . .
H19 H 0.678882 1.569368 0.276783 0.025 Uiso 1 1 calc R . . . .
C20 C 0.8052(2) 1.70662(18) 0.35599(17) 0.0210(4) Uani 1 1 d . . . . .
H20 H 0.754024 1.757219 0.347506 0.025 Uiso 1 1 calc R . . . .
C21 C 0.92431(19) 1.74536(17) 0.41114(16) 0.0186(4) Uani 1 1 d . . . . .
C22 C 0.99795(19) 1.66984(17) 0.41967(16) 0.0183(4) Uani 1 1 d . . . . .
H22 H 1.079422 1.695483 0.456101 0.022 Uiso 1 1 calc R . . . .
C23 C 1.1830(2) 0.55604(19) 0.2087(2) 0.0305(5) Uani 1 1 d . . . . .
H23A H 1.263547 0.596627 0.239598 0.046 Uiso 1 1 calc GR . . . .
H23B H 1.169907 0.504541 0.138847 0.046 Uiso 1 1 calc GR . . . .
H23C H 1.169850 0.515373 0.252173 0.046 Uiso 1 1 calc GR . . . .
C24 C 1.4918(2) 1.33427(19) 0.5431(2) 0.0342(6) Uani 1 1 d D U . . .
C25 C 0.9724(2) 1.86646(17) 0.46130(17) 0.0209(4) Uani 1 1 d . . . . .
H25A H 1.057672 1.878251 0.493018 0.031 Uiso 1 1 calc GR . . . .
H25B H 0.939632 1.898734 0.515025 0.031 Uiso 1 1 calc GR . . . .
H25C H 0.951296 1.901273 0.408519 0.031 Uiso 1 1 calc GR . . . .
F1A F 1.5594(15) 1.2630(16) 0.531(3) 0.060(6) Uani 0.112(3) 1 d D U P A 2
F2A F 1.5037(15) 1.348(3) 0.6451(12) 0.055(5) Uani 0.112(3) 1 d D U P A 2
F3A F 1.538(4) 1.4334(15) 0.555(3) 0.052(8) Uani 0.112(3) 1 d D U P A 2
F0AA F 1.5373(19) 1.2628(13) 0.5857(12) 0.043(2) Uani 0.451(3) 1 d D U P A 3
F1AA F 1.5544(11) 1.3464(10) 0.4836(11) 0.061(3) Uani 0.451(3) 1 d D U P A 3
F2AA F 1.513(2) 1.4291(8) 0.6201(13) 0.067(5) Uani 0.451(3) 1 d D U P A 3
Cl1 Cl 0.69456(4) 1.09342(4) 0.18542(4) 0.01877(10) Uani 1 1 d . . . . .
N2 N 0.66507(15) 1.07167(14) -0.11481(13) 0.0158(3) Uani 1 1 d . . . . .
C26 C 0.61998(17) 0.97419(17) -0.09139(16) 0.0170(4) Uani 1 1 d . . . . .
H26A H 0.656356 0.989094 -0.015818 0.020 Uiso 1 1 calc R . . . .
H26B H 0.534712 0.969170 -0.107760 0.020 Uiso 1 1 calc R . . . .
C27 C 0.6421(2) 0.8637(2) -0.1491(2) 0.0360(6) Uani 1 1 d . . . . .
H27A H 0.727164 0.865480 -0.130800 0.043 Uiso 1 1 calc R . . . .
H27B H 0.606984 0.847274 -0.225008 0.043 Uiso 1 1 calc R . . . .
C28 C 0.5887(2) 0.7751(2) -0.1200(2) 0.0333(6) Uani 1 1 d . . . . .
H28A H 0.506428 0.780731 -0.127959 0.040 Uiso 0.68(3) 1 calc R . P B 1
H28B H 0.632150 0.784738 -0.046526 0.040 Uiso 0.68(3) 1 calc R . P B 1
H28C H 0.608571 0.804884 -0.043711 0.040 Uiso 0.32(3) 1 calc R . P B 2
H28D H 0.502892 0.766920 -0.151546 0.040 Uiso 0.32(3) 1 calc R . P B 2
C29 C 0.5946(7) 0.6592(6) -0.1931(13) 0.048(2) Uani 0.68(3) 1 d . U P B 1
H29A H 0.545508 0.647392 -0.265011 0.071 Uiso 0.68(3) 1 calc GR . P B 1
H29B H 0.566311 0.602046 -0.170952 0.071 Uiso 0.68(3) 1 calc GR . P B 1
H29C H 0.675513 0.656127 -0.188844 0.071 Uiso 0.68(3) 1 calc GR . P B 1
C30 C 0.79663(17) 1.08968(17) -0.08439(16) 0.0177(4) Uani 1 1 d . . . . .
H30A H 0.821712 1.155045 -0.098894 0.021 Uiso 1 1 calc R . . . .
H30B H 0.817142 1.025915 -0.129692 0.021 Uiso 1 1 calc R . . . .
C31 C 0.86614(17) 1.10555(17) 0.02796(16) 0.0173(4) Uani 1 1 d . . . . .
H31A H 0.855355 1.035594 0.040290 0.021 Uiso 1 1 calc R . . . .
H31B H 0.837877 1.160801 0.074866 0.021 Uiso 1 1 calc R . . . .
C32 C 0.99612(18) 1.14407(18) 0.05115(17) 0.0199(4) Uani 1 1 d . . . . .
H32A H 1.043329 1.127067 0.112224 0.024 Uiso 1 1 calc R . . . .
H32B H 1.016895 1.102677 -0.008953 0.024 Uiso 1 1 calc R . . . .
C33 C 1.0272(2) 1.2665(2) 0.0728(2) 0.0295(5) Uani 1 1 d . . . . .
H33A H 0.980710 1.283990 0.012672 0.044 Uiso 1 1 calc GR . . . .
H33B H 1.110432 1.285997 0.085307 0.044 Uiso 1 1 calc GR . . . .
H33C H 1.010388 1.308117 0.134278 0.044 Uiso 1 1 calc GR . . . .
C34 C 0.62660(18) 1.17045(17) -0.05333(16) 0.0176(4) Uani 1 1 d . . . . .
H34A H 0.651446 1.174639 0.020080 0.021 Uiso 1 1 calc R . . . .
H34B H 0.540211 1.158927 -0.080693 0.021 Uiso 1 1 calc R . . . .
C35 C 0.6747(2) 1.27988(19) -0.0565(2) 0.0269(5) Uani 1 1 d . . . . .
H35A H 0.671662 1.270291 -0.127959 0.032 Uiso 1 1 calc R . . . .
H35B H 0.757388 1.304015 -0.009615 0.032 Uiso 1 1 calc R . . . .
C36 C 0.6048(2) 1.3682(2) -0.0232(2) 0.0306(5) Uani 1 1 d . . . . .
H36A H 0.594553 1.367009 0.041732 0.037 Uiso 1 1 calc R . . . .
H36B H 0.650088 1.441026 -0.007941 0.037 Uiso 1 1 calc R . . . .
C37 C 0.4858(3) 1.3536(2) -0.1045(2) 0.0435(7) Uani 1 1 d . . . . .
H37A H 0.494973 1.352614 -0.169683 0.065 Uiso 1 1 calc GR . . . .
H37B H 0.447377 1.414564 -0.080239 0.065 Uiso 1 1 calc GR . . . .
H37C H 0.438151 1.284281 -0.116091 0.065 Uiso 1 1 calc GR . . . .
C38 C 0.61526(19) 1.05244(19) -0.23034(16) 0.0208(4) Uani 1 1 d . . . . .
H38A H 0.636544 0.984173 -0.268075 0.025 Uiso 1 1 calc R . . . .
H38B H 0.653099 1.113497 -0.243254 0.025 Uiso 1 1 calc R . . . .
C39 C 0.48369(19) 1.0431(2) -0.27605(17) 0.0238(5) Uani 1 1 d . . . . .
H39A H 0.445631 1.002734 -0.243241 0.029 Uiso 1 1 calc R . . . .
H39B H 0.464084 1.117474 -0.260182 0.029 Uiso 1 1 calc R . . . .
C40 C 0.4373(2) 0.9848(3) -0.39159(19) 0.0382(7) Uani 1 1 d . . . . .
H40A H 0.461207 0.912224 -0.407403 0.046 Uiso 1 1 calc R . . . .
H40B H 0.472298 1.027489 -0.424464 0.046 Uiso 1 1 calc R . . . .
C41 C 0.3055(2) 0.9688(3) -0.4381(2) 0.0369(6) Uani 1 1 d . . . . .
H41A H 0.279006 0.924565 -0.512272 0.055 Uiso 1 1 calc GR . . . .
H41B H 0.281798 1.040379 -0.429724 0.055 Uiso 1 1 calc GR . . . .
H41C H 0.270351 0.931040 -0.402491 0.055 Uiso 1 1 calc GR . . . .
C29A C 0.615(2) 0.6645(13) -0.145(2) 0.039(4) Uani 0.32(3) 1 d . U P B 2
H29D H 0.604429 0.634429 -0.218881 0.059 Uiso 0.32(3) 1 calc GR . P B 2
H29E H 0.562671 0.617612 -0.129387 0.059 Uiso 0.32(3) 1 calc GR . P B 2
H29F H 0.696316 0.667135 -0.103039 0.059 Uiso 0.32(3) 1 calc GR . P B 2

loop_
_atom_site_aniso_label
_atom_site_aniso_U_11
_atom_site_aniso_U_22
_atom_site_aniso_U_33
_atom_site_aniso_U_23
_atom_site_aniso_U_13
_atom_site_aniso_U_12
I1 0.01648(7) 0.01911(7) 0.01947(7) 0.00749(5) 0.00387(5) 0.00184(5)
I2 0.01775(7) 0.01499(7) 0.02111(7) 0.00392(5) 0.00290(5) -0.00049(5)
F1 0.020(3) 0.063(8) 0.073(5) -0.004(4) 0.015(3) 0.011(4)
F2 0.020(5) 0.019(2) 0.073(10) -0.003(3) -0.001(6) -0.004(2)
F3 0.035(8) 0.053(9) 0.076(9) 0.034(9) -0.024(6) -0.011(6)
N1 0.0186(9) 0.0131(9) 0.0210(9) 0.0049(7) 0.0033(7) 0.0016(7)
C1 0.0205(10) 0.0184(10) 0.0173(10) 0.0062(8) 0.0077(8) 0.0034(8)
C2 0.0215(10) 0.0185(10) 0.0235(11) 0.0045(8) 0.0055(9) -0.0041(8)
C3 0.0310(12) 0.0131(9) 0.0265(11) 0.0042(8) 0.0108(9) -0.0006(8)
C4 0.0271(11) 0.0162(10) 0.0243(11) 0.0068(8) 0.0131(9) 0.0041(8)
C5 0.0199(10) 0.0166(10) 0.0203(10) 0.0075(8) 0.0097(8) 0.0022(8)
C6 0.0206(10) 0.0141(9) 0.0145(9) 0.0044(7) 0.0079(8) 0.0017(7)
C7 0.0170(9) 0.0175(10) 0.0155(9) 0.0053(8) 0.0077(7) 0.0040(7)
C8 0.0160(9) 0.0168(10) 0.0157(9) 0.0053(8) 0.0075(7) 0.0049(7)
C9 0.0170(9) 0.0129(9) 0.0158(9) 0.0025(7) 0.0073(7) 0.0013(7)
C10 0.0177(9) 0.0153(9) 0.0137(9) 0.0046(7) 0.0066(7) 0.0020(7)
C11 0.0152(9) 0.0170(10) 0.0245(11) 0.0042(8) 0.0080(8) 0.0043(8)
C12 0.0145(10) 0.0173(10) 0.0273(11) 0.0018(8) 0.0063(8) 0.0008(8)
C13 0.0172(10) 0.0149(9) 0.0260(11) 0.0031(8) 0.0078(8) -0.0014(8)
C14 0.0183(10) 0.0146(9) 0.0178(9) 0.0043(8) 0.0082(8) 0.0026(7)
C15 0.0210(10) 0.0145(9) 0.0179(10) 0.0047(8) 0.0067(8) 0.0002(8)
C16 0.0198(10) 0.0135(9) 0.0183(10) 0.0045(8) 0.0064(8) -0.0004(8)
C17 0.0200(10) 0.0161(9) 0.0151(9) 0.0062(8) 0.0071(8) 0.0040(8)
C18 0.0201(10) 0.0164(9) 0.0166(9) 0.0048(8) 0.0064(8) 0.0007(8)
C19 0.0191(10) 0.0214(10) 0.0213(10) 0.0067(8) 0.0055(8) 0.0034(8)
C20 0.0237(11) 0.0203(10) 0.0230(10) 0.0103(9) 0.0098(9) 0.0096(8)
C21 0.0247(10) 0.0153(9) 0.0170(9) 0.0054(8) 0.0093(8) 0.0036(8)
C22 0.0202(10) 0.0177(10) 0.0178(10) 0.0070(8) 0.0071(8) 0.0025(8)
C23 0.0327(13) 0.0166(11) 0.0461(15) 0.0122(10) 0.0173(11) 0.0078(9)
C24 0.0173(11) 0.0189(11) 0.0523(16) 0.0031(10) 0.0032(10) 0.0014(9)
C25 0.0264(11) 0.0135(9) 0.0231(11) 0.0053(8) 0.0100(9) 0.0039(8)
F1A 0.016(8) 0.033(9) 0.088(17) -0.010(10) -0.007(10) 0.010(7)
F2A 0.011(7) 0.090(19) 0.055(7) 0.033(11) -0.003(6) -0.001(11)
F3A 0.025(12) 0.036(8) 0.08(2) 0.025(12) -0.003(14) -0.012(9)
F0AA 0.020(3) 0.029(3) 0.053(5) 0.001(3) -0.010(4) 0.004(2)
F1AA 0.014(3) 0.068(7) 0.111(6) 0.044(6) 0.024(3) 0.001(4)
F2AA 0.020(5) 0.032(5) 0.087(9) -0.030(6) -0.011(5) 0.003(5)
Cl1 0.0157(2) 0.0186(2) 0.0217(2) 0.00731(19) 0.00641(18) 0.00135(17)
N2 0.0138(8) 0.0192(8) 0.0163(8) 0.0065(7) 0.0074(6) 0.0039(6)
C26 0.0142(9) 0.0167(9) 0.0208(10) 0.0068(8) 0.0072(8) 0.0018(7)
C27 0.0306(13) 0.0187(11) 0.0579(18) 0.0027(11) 0.0256(13) 0.0024(10)
C28 0.0276(12) 0.0191(11) 0.0405(14) 0.0105(10) -0.0036(11) -0.0013(9)
C29 0.031(3) 0.019(2) 0.072(7) 0.002(4) 0.005(3) 0.0037(18)
C30 0.0142(9) 0.0206(10) 0.0205(10) 0.0070(8) 0.0090(8) 0.0038(7)
C31 0.0136(9) 0.0187(10) 0.0200(10) 0.0066(8) 0.0069(8) 0.0011(7)
C32 0.0146(9) 0.0209(10) 0.0226(10) 0.0056(8) 0.0067(8) 0.0015(8)
C33 0.0249(12) 0.0234(11) 0.0349(13) 0.0053(10) 0.0100(10) -0.0035(9)
C34 0.0166(9) 0.0187(10) 0.0202(10) 0.0066(8) 0.0092(8) 0.0070(8)
C35 0.0268(12) 0.0201(11) 0.0383(13) 0.0131(10) 0.0139(10) 0.0083(9)
C36 0.0307(13) 0.0224(11) 0.0362(13) 0.0090(10) 0.0081(11) 0.0123(10)
C37 0.0413(16) 0.0350(15) 0.0448(16) 0.0099(13) 0.0036(13) 0.0212(12)
C38 0.0186(10) 0.0296(11) 0.0156(10) 0.0083(9) 0.0077(8) 0.0046(8)
C39 0.0182(10) 0.0362(13) 0.0185(10) 0.0104(9) 0.0074(8) 0.0064(9)
C40 0.0267(13) 0.068(2) 0.0152(11) 0.0064(12) 0.0068(9) 0.0177(13)
C41 0.0254(12) 0.0556(17) 0.0219(12) 0.0097(12) 0.0004(10) 0.0136(12)
C29A 0.035(7) 0.024(5) 0.056(11) 0.010(7) 0.018(7) 0.000(5)

loop_
_atom_type_symbol
_atom_type_description
_atom_type_scat_dispersion_real
_atom_type_scat_dispersion_imag
_atom_type_scat_source
C C 0.0033 0.0016 'International Tables Vol C Tables 4.2.6.8 and 6.1.1.4'
H H 0.0000 0.0000 'International Tables Vol C Tables 4.2.6.8 and 6.1.1.4'
Cl Cl 0.1484 0.1585 'International Tables Vol C Tables 4.2.6.8 and 6.1.1.4'
F F 0.0171 0.0103 'International Tables Vol C Tables 4.2.6.8 and 6.1.1.4'
I I -0.4742 1.8119 'International Tables Vol C Tables 4.2.6.8 and 6.1.1.4'
N N 0.0061 0.0033 'International Tables Vol C Tables 4.2.6.8 and 6.1.1.4'

loop_
_geom_angle_atom_site_label_1
_geom_angle_atom_site_label_2
_geom_angle_atom_site_label_3
_geom_angle
_geom_angle_site_symmetry_1
_geom_angle_site_symmetry_3
_geom_angle_publ_flag
C2 C1 I1 120.76(16) . . ?
C2 C1 C6 119.9(2) . . ?
C6 C1 I1 119.37(15) . . ?
C3 C2 C1 120.3(2) . . ?
C2 C3 C4 121.1(2) . . ?
C3 C4 C23 121.1(2) . . ?
C5 C4 C3 118.2(2) . . ?
C5 C4 C23 120.6(2) . . ?
C4 C5 C6 121.6(2) . . ?
C1 C6 C5 118.89(19) . . ?
C1 C6 C7 121.58(19) . . ?
C5 C6 C7 119.53(19) . . ?
C8 C7 C6 178.2(2) . . ?
C7 C8 C9 178.9(2) . . ?
C10 C9 C8 119.62(18) . . ?
C11 C9 C8 120.16(19) . . ?
C11 C9 C10 120.22(18) . . ?
N1 C10 C9 121.10(19) . . ?
N1 C10 C14 120.89(19) . . ?
C9 C10 C14 118.01(18) . . ?
C12 C11 C9 120.8(2) . . ?
C11 C12 C13 119.9(2) . . ?
C11 C12 C24 119.4(2) . . ?
C13 C12 C24 120.8(2) . . ?
C12 C13 C14 120.76(19) . . ?
C10 C14 C15 118.85(19) . . ?
C13 C14 C10 120.37(19) . . ?
C13 C14 C15 120.74(19) . . ?
C16 C15 C14 177.0(2) . . ?
C15 C16 C17 179.3(2) . . ?
C18 C17 C16 121.49(19) . . ?
C22 C17 C16 119.77(19) . . ?
C22 C17 C18 118.73(19) . . ?
C17 C18 I2 119.75(15) . . ?
C19 C18 I2 120.30(16) . . ?
C19 C18 C17 119.91(19) . . ?
C18 C19 C20 120.4(2) . . ?
C19 C20 C21 120.7(2) . . ?
C20 C21 C25 120.88(19) . . ?
C22 C21 C20 118.65(19) . . ?
C22 C21 C25 120.5(2) . . ?
C21 C22 C17 121.5(2) . . ?
F1 C24 C12 112.7(7) . . ?
F2 C24 F1 103.0(8) . . ?
F2 C24 F3 108.6(12) . . ?
F2 C24 C12 114.7(10) . . ?
F3 C24 F1 103.6(10) . . ?
F3 C24 C12 113.2(11) . . ?
F1A C24 C12 117.7(9) . . ?
F1A C24 F2A 98.0(19) . . ?
F1A C24 F3A 114(2) . . ?
F2A C24 C12 107.3(7) . . ?
F3A C24 C12 116(2) . . ?
F3A C24 F2A 100.2(19) . . ?
F0AA C24 C12 113.4(10) . . ?
F0AA C24 F1AA 105.5(9) . . ?
F1AA C24 C12 110.7(7) . . ?
F2AA C24 C12 111.9(10) . . ?
F2AA C24 F0AA 106.9(12) . . ?
F2AA C24 F1AA 108.0(9) . . ?
C30 N2 C26 111.37(15) . . ?
C30 N2 C34 111.10(16) . . ?
C30 N2 C38 106.53(15) . . ?
C34 N2 C26 106.25(15) . . ?
C38 N2 C26 110.91(16) . . ?
C38 N2 C34 110.75(16) . . ?
C27 C26 N2 116.11(18) . . ?
C26 C27 C28 109.7(2) . . ?
C27 C28 C29 109.1(6) . . ?
C29A C28 C27 122.9(7) . . ?
N2 C30 C31 116.18(16) . . ?
C30 C31 C32 109.50(17) . . ?
C33 C32 C31 113.04(18) . . ?
N2 C34 C35 114.67(17) . . ?
C34 C35 C36 111.5(2) . . ?
C37 C36 C35 113.4(2) . . ?
N2 C38 C39 115.63(17) . . ?
C40 C39 C38 111.65(19) . . ?
C39 C40 C41 112.6(2) . . ?

loop_
_geom_bond_atom_site_label_1
_geom_bond_atom_site_label_2
_geom_bond_distance
_geom_bond_site_symmetry_2
_geom_bond_publ_flag
I1 C1 2.104(2) . ?
I2 C18 2.098(2) . ?
F1 C24 1.351(9) . ?
F2 C24 1.314(10) . ?
F3 C24 1.319(10) . ?
N1 C10 1.346(3) . ?
C1 C2 1.395(3) . ?
C1 C6 1.398(3) . ?
C2 C3 1.386(3) . ?
C3 C4 1.398(3) . ?
C4 C5 1.392(3) . ?
C4 C23 1.505(3) . ?
C5 C6 1.409(3) . ?
C6 C7 1.433(3) . ?
C7 C8 1.204(3) . ?
C8 C9 1.431(3) . ?
C9 C10 1.422(3) . ?
C9 C11 1.395(3) . ?
C10 C14 1.423(3) . ?
C11 C12 1.389(3) . ?
C12 C13 1.390(3) . ?
C12 C24 1.493(3) . ?
C13 C14 1.391(3) . ?
C14 C15 1.433(3) . ?
C15 C16 1.197(3) . ?
C16 C17 1.432(3) . ?
C17 C18 1.404(3) . ?
C17 C22 1.404(3) . ?
C18 C19 1.386(3) . ?
C19 C20 1.392(3) . ?
C20 C21 1.394(3) . ?
C21 C22 1.388(3) . ?
C21 C25 1.505(3) . ?
C24 F1A 1.296(12) . ?
C24 F2A 1.388(13) . ?
C24 F3A 1.313(14) . ?
C24 F0AA 1.330(10) . ?
C24 F1AA 1.356(9) . ?
C24 F2AA 1.328(9) . ?
N2 C26 1.524(3) . ?
N2 C30 1.514(2) . ?
N2 C34 1.521(3) . ?
N2 C38 1.517(3) . ?
C26 C27 1.516(3) . ?
C27 C28 1.520(4) . ?
C28 C29 1.576(9) . ?
C28 C29A 1.461(16) . ?
C30 C31 1.518(3) . ?
C31 C32 1.536(3) . ?
C32 C33 1.525(3) . ?
C34 C35 1.526(3) . ?
C35 C36 1.532(3) . ?
C36 C37 1.513(4) . ?
C38 C39 1.520(3) . ?
C39 C40 1.500(3) . ?
C40 C41 1.514(3) . ?
